data_7125069
loop_
_publ_author_name
'Shemchuk, O.'
'Braga, D.'
'Grepioni, F.'

_publ_section_title
;
 Alloying barbituric and thiobarbituric acids: from solid solutions to a
 highly stable keto co-crystal form.
;
_journal_issue 79
_journal_name_full 'Chemical communications (Cambridge, England)'
_journal_page_first 11815
_journal_page_last 11818
_journal_paper_doi 10.1039/c6cc06615a
_journal_volume 52
_journal_year 2016
_chemical_formula_sum 'C8 H8 N4 O5.2 S0.8'
_chemical_formula_weight 269.03
_space_group_crystal_system monoclinic
_space_group_IT_number 14
_space_group_name_Hall '-P 2ybc'
_space_group_name_H-M_alt 'P 1 21/c 1'
_atom_sites_solution_hydrogens geom
_audit_creation_method SHELXL-2014/7
_audit_update_record
;
2016-08-10 deposited with the CCDC.
2016-09-02 downloaded from the CCDC.
;
_cell_angle_alpha 90
_cell_angle_beta 92.490(14)
_cell_angle_gamma 90
_cell_formula_units_Z 4
_cell_length_a 8.4662(13)
_cell_length_b 12.9681(12)
_cell_length_c 9.6819(11)
_cell_measurement_reflns_used 613
_cell_measurement_temperature 293(2)
_cell_measurement_theta_max 22.6320
_cell_measurement_theta_min 3.6150
_cell_volume 1062.0(2)
_computing_cell_refinement
;
CrysAlisPro, Agilent Technologies,
Version 1.171.37.35h (release 09-02-2015 CrysAlis171 .NET)
(compiled Feb  9 2015,16:26:32)
;
_computing_data_collection
;
CrysAlisPro, Agilent Technologies,
Version 1.171.37.35h (release 09-02-2015 CrysAlis171 .NET)
(compiled Feb  9 2015,16:26:32)
;
_computing_data_reduction
;
CrysAlisPro, Agilent Technologies,
Version 1.171.37.35h (release 09-02-2015 CrysAlis171 .NET)
(compiled Feb  9 2015,16:26:32)
;
_computing_structure_refinement 'SHELXL-2014/7 (Sheldrick, 2014)'
_computing_structure_solution 'SHELXS-97 (Sheldrick, 2005)'
_diffrn_ambient_temperature 295(2)
_diffrn_detector 'CCD plate'
_diffrn_detector_area_resol_mean 16.1340
_diffrn_detector_type Sapphire3
_diffrn_measured_fraction_theta_full 0.997
_diffrn_measured_fraction_theta_max 0.834
_diffrn_measurement_device 'four-circle diffractometer'
_diffrn_measurement_device_type 'Xcalibur, Sapphire3'
_diffrn_radiation_monochromator graphite
_diffrn_radiation_probe x-ray
_diffrn_radiation_type 'Mo K\a'
_diffrn_radiation_wavelength 0.71073
_diffrn_reflns_av_R_equivalents 0.0479
_diffrn_reflns_av_sigmaI/netI 0.0989
_diffrn_reflns_Laue_measured_fraction_full 0.996
_diffrn_reflns_Laue_measured_fraction_max 0.833
_diffrn_reflns_limit_h_max 11
_diffrn_reflns_limit_h_min -7
_diffrn_reflns_limit_k_max 17
_diffrn_reflns_limit_k_min -9
_diffrn_reflns_limit_l_max 13
_diffrn_reflns_limit_l_min -13
_diffrn_reflns_number 4603
_diffrn_reflns_point_group_measured_fraction_full 0.996
_diffrn_reflns_point_group_measured_fraction_max 0.833
_diffrn_reflns_theta_full 26.315
_diffrn_reflns_theta_max 29.353
_diffrn_reflns_theta_min 3.268
_diffrn_source 'Enhance (Mo) X-ray Source'
_exptl_absorpt_coefficient_mu 0.290
_exptl_absorpt_correction_T_max 1.00000
_exptl_absorpt_correction_T_min 0.83046
_exptl_absorpt_correction_type multi-scan
_exptl_absorpt_process_details
;
CrysAlisPro, Agilent Technologies,
Version 1.171.37.35h (release 09-02-2015 CrysAlis171 .NET)
(compiled Feb  9 2015,16:26:32)
Empirical absorption correction using spherical harmonics,
 implemented in SCALE3 ABSPACK scaling algorithm.
;
_exptl_crystal_colour colourless
_exptl_crystal_density_diffrn 1.683
_exptl_crystal_density_method 'not measured'
_exptl_crystal_description prism
_exptl_crystal_F_000 554
_exptl_crystal_size_max 0.10
_exptl_crystal_size_mid 0.07
_exptl_crystal_size_min 0.06
_refine_diff_density_max 0.569
_refine_diff_density_min -0.306
_refine_diff_density_rms 0.129
_refine_ls_extinction_method none
_refine_ls_goodness_of_fit_ref 1.021
_refine_ls_hydrogen_treatment constr
_refine_ls_matrix_type full
_refine_ls_number_parameters 181
_refine_ls_number_reflns 2431
_refine_ls_number_restraints 0
_refine_ls_restrained_S_all 1.021
_refine_ls_R_factor_all 0.2337
_refine_ls_R_factor_gt 0.1059
_refine_ls_shift/su_max 0.000
_refine_ls_shift/su_mean 0.000
_refine_ls_structure_factor_coef Fsqd
_refine_ls_weighting_details 'w=1/[\s^2^(Fo^2^)+(0.1126P)^2^] where P=(Fo^2^+2Fc^2^)/3'
_refine_ls_weighting_scheme calc
_refine_ls_wR_factor_gt 0.2172
_refine_ls_wR_factor_ref 0.2839
_reflns_number_gt 962
_reflns_number_total 2431
_reflns_threshold_expression 'I > 2\s(I)'
_cod_data_source_file c6cc06615a2.cif
_cod_data_source_block shelx
_cod_original_sg_symbol_H-M 'P 21/c'
_cod_original_formula_sum 'C8 H8 N4 O5.20 S0.80'
_cod_database_code 7125069
_shelx_shelxl_version_number 2014/7
_shelx_space_group_comment
;
The symmetry employed for this shelxl refinement is uniquely defined
by the following loop, which should always be used as a source of
symmetry information in preference to the above space-group names.
They are only intended as comments.
;

loop_
_space_group_symop_operation_xyz
'x, y, z'
'-x, y+1/2, -z+1/2'
'-x, -y, -z'
'x, -y-1/2, z-1/2'

loop_
_atom_site_label
_atom_site_type_symbol
_atom_site_fract_x
_atom_site_fract_y
_atom_site_fract_z
_atom_site_U_iso_or_equiv
_atom_site_adp_type
_atom_site_occupancy
_atom_site_site_symmetry_order
_atom_site_calc_flag
_atom_site_refinement_flags_posn
_atom_site_refinement_flags_adp
_atom_site_refinement_flags_occupancy
_atom_site_disorder_assembly
_atom_site_disorder_group
O1A O 0.166(2) 0.5277(11) 0.0980(19) 0.089(6) Uani 0.6 1 d . . P A 1
S1A S 0.1844(11) 0.5562(6) 0.0708(9) 0.0423(15) Uani 0.4 1 d . . P A 1
O1B O -0.306(3) 0.2157(13) 0.627(2) 0.099(7) Uani 0.6 1 d . . P B 2
S1B S -0.2877(12) 0.1898(6) 0.5967(9) 0.0509(17) Uani 0.4 1 d . . P B 2
O3 O 0.1014(5) 0.1956(3) 0.1846(4) 0.0520(13) Uani 1 1 d . . . . .
N1 N 0.1384(5) 0.3644(3) 0.1451(5) 0.0396(13) Uani 1 1 d . . . . .
H1 H 0.1997 0.3490 0.0797 0.048 Uiso 1 1 calc R U . . .
C2 C 0.0831(7) 0.2851(4) 0.2191(6) 0.0381(15) Uani 1 1 d . . . . .
O5 O -0.4310(6) 0.5464(3) 0.6495(5) 0.0585(14) Uani 1 1 d . . . . .
O4 O -0.6525(5) 0.2960(4) 0.9388(5) 0.0617(14) Uani 1 1 d . . . . .
O2 O -0.1616(5) 0.4498(3) 0.4286(4) 0.0565(13) Uani 1 1 d . . . . .
C3 C -0.0629(7) 0.4217(4) 0.3519(6) 0.0397(15) Uani 1 1 d . . . . .
N3 N -0.3761(6) 0.3773(4) 0.6323(5) 0.0479(15) Uani 1 1 d . . . . .
H3 H -0.3154 0.3904 0.5655 0.057 Uiso 1 1 calc R U . . .
N2 N 0.0057(5) 0.4900(3) 0.2647(5) 0.0418(13) Uani 1 1 d . . . . .
H2 H -0.0173 0.5541 0.2747 0.050 Uiso 1 1 calc R U . . .
N4 N -0.4857(6) 0.2553(3) 0.7762(5) 0.0484(14) Uani 1 1 d . . . . .
H4 H -0.4935 0.1917 0.8000 0.058 Uiso 1 1 calc R U . . .
C1 C 0.1074(7) 0.4662(4) 0.1631(6) 0.0383(15) Uani 1 1 d . . . . .
C4 C 0.0025(7) 0.3144(4) 0.3473(6) 0.0432(16) Uani 1 1 d . . . . .
H4A H 0.0772 0.3058 0.4253 0.052 Uiso 1 1 calc R U . . .
H4B H -0.0835 0.2663 0.3597 0.052 Uiso 1 1 calc R U . . .
C6 C -0.4534(7) 0.4590(4) 0.6876(7) 0.0450(16) Uani 1 1 d . . . . .
C8 C -0.5741(7) 0.3247(5) 0.8451(6) 0.0449(16) Uani 1 1 d . . . . .
C5 C -0.3859(7) 0.2773(5) 0.6729(6) 0.0415(16) Uani 1 1 d . . . . .
C7 C -0.5704(8) 0.4317(5) 0.7934(7) 0.058(2) Uani 1 1 d . . . . .
H7A H -0.5511 0.4767 0.8724 0.069 Uiso 1 1 calc R U . . .
H7B H -0.6750 0.4480 0.7547 0.069 Uiso 1 1 calc R U . . .

loop_
_atom_site_aniso_label
_atom_site_aniso_U_11
_atom_site_aniso_U_22
_atom_site_aniso_U_33
_atom_site_aniso_U_23
_atom_site_aniso_U_13
_atom_site_aniso_U_12
O1A 0.111(12) 0.037(9) 0.119(13) 0.007(7) 0.026(9) -0.012(7)
S1A 0.050(3) 0.025(3) 0.053(3) 0.002(3) 0.018(2) -0.004(3)
O1B 0.092(10) 0.060(10) 0.149(15) -0.011(8) 0.036(10) 0.037(7)
S1B 0.059(4) 0.029(3) 0.066(3) 0.003(3) 0.026(3) 0.008(3)
O3 0.081(3) 0.0215(19) 0.055(3) 0.001(2) 0.023(3) 0.001(2)
N1 0.056(3) 0.025(2) 0.041(3) 0.001(2) 0.027(3) -0.003(2)
C2 0.043(3) 0.030(3) 0.042(3) 0.008(3) 0.008(3) 0.004(3)
O5 0.083(3) 0.027(2) 0.068(3) 0.002(2) 0.029(3) -0.006(2)
O4 0.069(3) 0.060(3) 0.059(3) 0.008(2) 0.038(3) 0.005(3)
O2 0.063(3) 0.048(3) 0.062(3) -0.003(2) 0.032(3) 0.009(2)
C3 0.043(3) 0.031(3) 0.046(4) -0.003(3) 0.012(3) -0.006(3)
N3 0.067(4) 0.034(3) 0.045(3) -0.007(2) 0.029(3) -0.006(3)
N2 0.057(3) 0.027(3) 0.043(3) -0.001(2) 0.022(3) 0.005(2)
N4 0.064(3) 0.032(3) 0.052(3) 0.009(3) 0.028(3) 0.003(3)
C1 0.053(4) 0.024(3) 0.040(3) 0.000(3) 0.017(3) 0.000(3)
C4 0.055(4) 0.034(3) 0.042(3) 0.013(3) 0.017(3) 0.005(3)
C6 0.052(4) 0.028(3) 0.056(4) -0.002(3) 0.014(3) 0.003(3)
C8 0.047(4) 0.042(4) 0.047(4) -0.006(3) 0.014(3) -0.003(3)
C5 0.048(4) 0.030(3) 0.048(4) -0.003(3) 0.016(3) 0.005(3)
C7 0.059(4) 0.038(3) 0.079(5) -0.004(4) 0.035(4) 0.002(3)

loop_
_atom_type_symbol
_atom_type_description
_atom_type_scat_dispersion_real
_atom_type_scat_dispersion_imag
_atom_type_scat_source
C C 0.0033 0.0016 'International Tables Vol C Tables 4.2.6.8 and 6.1.1.4'
H H 0.0000 0.0000 'International Tables Vol C Tables 4.2.6.8 and 6.1.1.4'
N N 0.0061 0.0033 'International Tables Vol C Tables 4.2.6.8 and 6.1.1.4'
O O 0.0106 0.0060 'International Tables Vol C Tables 4.2.6.8 and 6.1.1.4'
S S 0.1246 0.1234 'International Tables Vol C Tables 4.2.6.8 and 6.1.1.4'

loop_
_geom_angle_atom_site_label_1
_geom_angle_atom_site_label_2
_geom_angle_atom_site_label_3
_geom_angle
C2 N1 C1 126.8(5)
C2 N1 H1 116.6
C1 N1 H1 116.6
O3 C2 N1 122.0(5)
O3 C2 C4 122.6(5)
N1 C2 C4 115.4(5)
O2 C3 N2 120.7(5)
O2 C3 C4 124.6(5)
N2 C3 C4 114.5(5)
C5 N3 C6 126.2(5)
C5 N3 H3 116.9
C6 N3 H3 116.9
C3 N2 C1 126.4(5)
C3 N2 H2 116.8
C1 N2 H2 116.8
C8 N4 C5 126.2(5)
C8 N4 H4 116.9
C5 N4 H4 116.9
O1A C1 N1 121.2(10)
O1A C1 N2 122.6(11)
N1 C1 N2 116.2(5)
O1A C1 S1A 2.1(12)
N1 C1 S1A 122.9(5)
N2 C1 S1A 120.8(5)
C2 C4 C3 116.3(5)
C2 C4 H4A 108.2
C3 C4 H4A 108.2
C2 C4 H4B 108.2
C3 C4 H4B 108.2
H4A C4 H4B 107.4
O5 C6 N3 121.5(5)
O5 C6 C7 123.2(5)
N3 C6 C7 115.2(5)
O4 C8 N4 119.8(6)
O4 C8 C7 124.4(6)
N4 C8 C7 115.7(5)
O1B C5 N3 120.5(11)
O1B C5 N4 122.0(11)
N3 C5 N4 117.3(5)
O1B C5 S1B 5.8(15)
N3 C5 S1B 120.2(5)
N4 C5 S1B 122.5(5)
C8 C7 C6 118.6(5)
C8 C7 H7A 107.7
C6 C7 H7A 107.7
C8 C7 H7B 107.7
C6 C7 H7B 107.7
H7A C7 H7B 107.1

loop_
_geom_bond_atom_site_label_1
_geom_bond_atom_site_label_2
_geom_bond_distance
O1A C1 1.142(13)
S1A C1 1.623(8)
O1B C5 1.149(14)
S1B C5 1.605(9)
O3 C2 1.219(6)
N1 C2 1.349(6)
N1 C1 1.358(7)
N1 H1 0.8600
C2 C4 1.492(7)
O5 C6 1.208(7)
O4 C8 1.206(6)
O2 C3 1.199(6)
C3 N2 1.369(6)
C3 C4 1.499(8)
N3 C5 1.358(7)
N3 C6 1.367(7)
N3 H3 0.8600
N2 C1 1.371(6)
N2 H2 0.8600
N4 C8 1.363(7)
N4 C5 1.368(7)
N4 H4 0.8600
C4 H4A 0.9700
C4 H4B 0.9700
C6 C7 1.498(8)
C8 C7 1.476(8)
C7 H7A 0.9700
C7 H7B 0.9700
